data_7703133
loop_
_publ_author_name
'Chen, Jing-Huo'
'Wei, Donghui'
'Yang, Guang'
'Ma, Jian-Gong'
'Cheng, Peng'

_publ_section_title
;
 A systematic investigation of structural transformation in a copper
 pyrazolato system: a case study.
;
_journal_issue 4
_journal_name_full 'Dalton transactions (Cambridge, England : 2003)'
_journal_page_first 1116
_journal_page_last 1123
_journal_paper_doi 10.1039/c9dt04263f
_journal_volume 49
_journal_year 2020
_chemical_formula_moiety '2(C93.5 H73 Cl6 Cu6 N12 O6)'
_chemical_formula_sum 'C187 H146 Cl12 Cu12 N24 O12'
_chemical_formula_weight 4109.15
_space_group_crystal_system monoclinic
_space_group_IT_number 15
_space_group_name_Hall '-C 2yc'
_space_group_name_H-M_alt 'C 1 2/c 1'
_atom_sites_solution_hydrogens mixed
_atom_sites_solution_primary iterative
_audit_creation_date 2019-10-29
_audit_creation_method
;
Olex2 1.2-beta
(compiled 2017.08.10 svn.r3458 for OlexSys, GUI svn.r5381)
;
_audit_update_record
;
2019-11-04 deposited with the CCDC.	2019-12-05 downloaded from the CCDC.
;
_cell_angle_alpha 90
_cell_angle_beta 100.186(3)
_cell_angle_gamma 90
_cell_formula_units_Z 2
_cell_length_a 29.0473(9)
_cell_length_b 16.4211(7)
_cell_length_c 19.2985(7)
_cell_measurement_reflns_used 7387
_cell_measurement_temperature 120(10)
_cell_measurement_theta_max 28.6940
_cell_measurement_theta_min 3.7140
_cell_volume 9060.1(6)
_computing_cell_refinement 'CrysAlisPro 1.171.38.41 (Rigaku OD, 2015)'
_computing_data_collection 'CrysAlisPro 1.171.38.41 (Rigaku OD, 2015)'
_computing_data_reduction 'CrysAlisPro 1.171.38.41 (Rigaku OD, 2015)'
_computing_structure_refinement 'XL (Sheldrick, 2018)'
_computing_structure_solution 'XS (Sheldrick, 2018)'
_diffrn_ambient_environment N~2~
_diffrn_ambient_temperature 120(10)
_diffrn_detector 'CCD plate'
_diffrn_detector_area_resol_mean 16.2116
_diffrn_detector_type Eos
_diffrn_measured_fraction_theta_full 0.994
_diffrn_measured_fraction_theta_max 0.994
_diffrn_measurement_details
;
List of Runs (angles in degrees, time in seconds):

  # Type    Start    End  Width  t~exp~   \w     \q     \k     \f   Frames
#--------------------------------------------------------------------------
  1  \w    -43.00  30.00   1.00   75.00    --  -19.25  37.00  90.00   73
  2  \w    -43.00  21.00   1.00   75.00    --  -19.25  19.00  30.00   64
  3  \w     37.00  70.00   1.00   75.00    --   18.94 178.00-150.00   33
  4  \w     36.00  94.00   1.00   75.00    --   18.94 178.00 -60.00   58
;
_diffrn_measurement_device 'four-circle diffractometer'
_diffrn_measurement_device_type 'SuperNova, Single source at offset, Eos'
_diffrn_measurement_method '\w scans'
_diffrn_orient_matrix_type 'CrysAlisPro convention (1999,Acta A55,543-557)'
_diffrn_orient_matrix_UB_11 0.0166769000
_diffrn_orient_matrix_UB_12 -0.0199237000
_diffrn_orient_matrix_UB_13 0.0257709000
_diffrn_orient_matrix_UB_21 0.0039962000
_diffrn_orient_matrix_UB_22 -0.0290722000
_diffrn_orient_matrix_UB_23 -0.0254627000
_diffrn_orient_matrix_UB_31 0.0179202000
_diffrn_orient_matrix_UB_32 0.0249697000
_diffrn_orient_matrix_UB_33 -0.0091090000
_diffrn_radiation_monochromator mirror
_diffrn_radiation_probe x-ray
_diffrn_radiation_type MoK\a
_diffrn_radiation_wavelength 0.71073
_diffrn_reflns_av_R_equivalents 0.0256
_diffrn_reflns_av_unetI/netI 0.0373
_diffrn_reflns_Laue_measured_fraction_full 0.994
_diffrn_reflns_Laue_measured_fraction_max 0.994
_diffrn_reflns_limit_h_max 34
_diffrn_reflns_limit_h_min -18
_diffrn_reflns_limit_k_max 19
_diffrn_reflns_limit_k_min -18
_diffrn_reflns_limit_l_max 22
_diffrn_reflns_limit_l_min -22
_diffrn_reflns_number 17004
_diffrn_reflns_point_group_measured_fraction_full 0.994
_diffrn_reflns_point_group_measured_fraction_max 0.994
_diffrn_reflns_theta_full 25.026
_diffrn_reflns_theta_max 25.026
_diffrn_reflns_theta_min 3.143
_diffrn_source 'micro-focus sealed X-ray tube'
_diffrn_source_type 'SuperNova (Mo) X-ray Source'
_exptl_absorpt_coefficient_mu 1.620
_exptl_absorpt_correction_T_max 1.00000
_exptl_absorpt_correction_T_min 0.64312
_exptl_absorpt_correction_type multi-scan
_exptl_absorpt_process_details
;
CrysAlisPro 1.171.38.41 (Rigaku Oxford Diffraction, 2015)
Empirical absorption correction using spherical harmonics,
 implemented in SCALE3 ABSPACK scaling algorithm.
;
_exptl_crystal_colour 'metallic reddish red'
_exptl_crystal_colour_lustre metallic
_exptl_crystal_colour_modifier reddish
_exptl_crystal_colour_primary red
_exptl_crystal_density_diffrn 1.506
_exptl_crystal_description block
_exptl_crystal_F_000 4168
_exptl_crystal_size_max 0.28
_exptl_crystal_size_mid 0.27
_exptl_crystal_size_min 0.24
_refine_diff_density_max 1.040
_refine_diff_density_min -0.844
_refine_diff_density_rms 0.095
_refine_ls_extinction_method none
_refine_ls_goodness_of_fit_ref 1.063
_refine_ls_hydrogen_treatment constr
_refine_ls_matrix_type full
_refine_ls_number_parameters 598
_refine_ls_number_reflns 7954
_refine_ls_number_restraints 46
_refine_ls_restrained_S_all 2.567
_refine_ls_R_factor_all 0.0737
_refine_ls_R_factor_gt 0.0545
_refine_ls_shift/su_max 0.001
_refine_ls_shift/su_mean 0.000
_refine_ls_structure_factor_coef Fsqd
_refine_ls_weighting_details 'w=1/[\s^2^(Fo^2^)+(0.0444P)^2^+73.8793P] where P=(Fo^2^+2Fc^2^)/3'
_refine_ls_weighting_scheme calc
_refine_ls_wR_factor_gt 0.1232
_refine_ls_wR_factor_ref 0.1358
_reflns_Friedel_coverage 0.000
_reflns_number_gt 6326
_reflns_number_total 7954
_reflns_threshold_expression 'I > 2\s(I)'
_cod_data_source_file c9dt04263f2.cif
_cod_data_source_block '[CuIIpz(OMe)]6+H2O+72H'
_cod_depositor_comments 'Adding full bibliography for 7703129--7703138.cif.'
_cod_database_code 7703133
_shelx_shelxl_version_number 2018/3
_chemical_oxdiff_formula 'C H O N Cu Cl'
_chemical_oxdiff_usercomment CU6CL6+H20
_shelx_space_group_comment
;
The symmetry employed for this shelxl refinement is uniquely defined
by the following loop, which should always be used as a source of
symmetry information in preference to the above space-group names.
They are only intended as comments.
;
_reflns_odcompleteness_completeness 99.62
_reflns_odcompleteness_iscentric 1
_reflns_odcompleteness_theta 26.32
_olex2_refinement_description
;
1. Fixed Uiso
 At 1.2 times of:
  All C(H) groups, All O(H) groups
 At 1.5 times of:
  All C(H,H,H) groups
2. Restrained distances
 O3A-H3A
 0.84 with sigma of 0.005
 O1B-H1B
 1.84 with sigma of 0.005
 C4-C22A \\sim C4-C22B
 with sigma of 0.02
 C6-C28A \\sim C6-C28B
 with sigma of 0.02
3. Uiso/Uaniso restraints and constraints
Uanis(C48B) \\sim Ueq, Uanis(O3B) \\sim Ueq: with sigma of 0.005 and sigma for
terminal atoms of 0.01
Uanis(O1A) \\sim Ueq, Uanis(C46A) \\sim Ueq: with sigma of 0.005 and sigma for
terminal atoms of 0.01
Uanis(C48B) \\sim Ueq: with sigma of 0.001 and sigma for terminal atoms of 0.002
Uanis(C32A) \\sim Ueq, Uanis(C31A) \\sim Ueq, Uanis(C30A) \\sim Ueq: with sigma
of 0.005 and sigma for terminal atoms of 0.01
Uanis(C28A) = Uanis(C28B)
Uanis(C33B) = Uanis(C33A)
Uanis(C32B) = Uanis(C32A)
Uanis(C31A) = Uanis(C31B)
Uanis(C30A) = Uanis(C30B)
Uanis(C29A) = Uanis(C29B)
Uanis(C22A) = Uanis(C22B)
Uanis(C27A) = Uanis(C27B)
Uanis(C26A) = Uanis(C26B)
Uanis(C25A) = Uanis(C25B)
Uanis(C24B) = Uanis(C24A)
Uanis(C23A) = Uanis(C23B)
Uanis(O3B) = Uanis(O3A)
Uanis(O1A) = Uanis(O1B)
4. Others
 Fixed Sof: Cl2A(0.75) O1B(0.5) H1B(0.5) O3B(0.25) C22A(0.75) C27A(0.75)
 H27A(0.75) C26A(0.75) H26A(0.75) C23A(0.75) H23A(0.75) C25A(0.75) H25A(0.75)
 C24A(0.75) H24A(0.75) C48B(0.25) H48A(0.25) H48B(0.25) H48C(0.25) O3A(0.75)
 H3A(0.75) C46A(0.5) H46A(0.5) H46B(0.5) H46C(0.5) O1A(0.5) C28A(0.75)
 C33A(0.75) H33A(0.75) C29A(0.75) H29A(0.75) C30A(0.75) H30A(0.75) C32A(0.75)
 H32A(0.75) C31A(0.75) H31A(0.75) C28B(0.25) C33B(0.25) H33B(0.25) C32B(0.25)
 H32B(0.25) C31B(0.25) H31B(0.25) C30B(0.25) H30B(0.25) C29B(0.25) H29B(0.25)
 C22B(0.25) C27B(0.25) H27B(0.25) C26B(0.25) H26B(0.25) C25B(0.25) H25B(0.25)
 C24B(0.25) H24B(0.25) C23B(0.25) H23B(0.25) Cl2B(0.25)
5.a Riding coordinates:
 O1B(H1B), O3A(H3A)
5.b Aromatic/amide H refined with riding coordinates:
 C18(H18), C19(H19), C17(H17), C11(H11), C12(H12), C39(H39), C21(H21),
 C37(H37), C14(H14), C13(H13), C35(H35), C43(H43), C36(H36), C15(H15), C38(H38),
  C20(H20), C44(H44), C27A(H27A), C26A(H26A), C41(H41), C23A(H23A), C25A(H25A),
 C42(H42), C45(H45), C24A(H24A), C33A(H33A), C29A(H29A), C30A(H30A), C32A(H32A),
  C31A(H31A), C33B(H33B), C32B(H32B), C31B(H31B), C30B(H30B), C29B(H29B),
 C27B(H27B), C26B(H26B), C25B(H25B), C24B(H24B), C23B(H23B)
5.c Fitted hexagon refined as free rotating group:
 C28B(C33B,C32B,C31B,C30B,C29B), C22B(C27B,C26B,C25B,C24B,C23B)
5.d Idealised Me refined as rotating group:
 C47(H47A,H47B,H47C), C48B(H48A,H48B,H48C), C46A(H46A,H46B,H46C)
;
_olex2_submission_special_instructions 'No special instructions were received'
_oxdiff_exptl_absorpt_empirical_details
;
Empirical correction (ABSPACK) includes:
- Absorption correction using spherical harmonics
- Frame scaling
;
_oxdiff_exptl_absorpt_empirical_full_max 1.410
_oxdiff_exptl_absorpt_empirical_full_min 0.730

loop_
_space_group_symop_operation_xyz
'x, y, z'
'-x, y, -z+1/2'
'x+1/2, y+1/2, z'
'-x+1/2, y+1/2, -z+1/2'
'-x, -y, -z'
'x, -y, z-1/2'
'-x+1/2, -y+1/2, -z'
'x+1/2, -y+1/2, z-1/2'

loop_
_atom_site_label
_atom_site_type_symbol
_atom_site_fract_x
_atom_site_fract_y
_atom_site_fract_z
_atom_site_U_iso_or_equiv
_atom_site_adp_type
_atom_site_occupancy
_atom_site_site_symmetry_order
_atom_site_calc_flag
_atom_site_refinement_flags_posn
_atom_site_refinement_flags_adp
_atom_site_refinement_flags_occupancy
_atom_site_disorder_assembly
_atom_site_disorder_group
Cu1 Cu 0.60186(2) 0.32779(4) 0.72346(3) 0.02697(15) Uani 1 1 d . . . . .
Cu2 Cu 0.55323(2) 0.17129(4) 0.74721(3) 0.02667(15) Uani 1 1 d . . . . .
Cu3 Cu 0.54683(2) 0.48674(4) 0.72751(3) 0.03415(17) Uani 1 1 d . . . . .
Cl3 Cl 0.72940(4) 0.54551(10) 0.89745(9) 0.0569(4) Uani 1 1 d . . . . .
Cl1 Cl 0.46918(4) -0.07019(9) 0.54586(8) 0.0446(3) Uani 1 1 d . . . . .
Cl2A Cl 0.64321(13) 0.53717(18) 0.50121(18) 0.0605(8) Uani 0.75 1 d . . P A 1
O2 O 0.59515(11) 0.2513(2) 0.79660(16) 0.0304(8) Uani 1 1 d . . . . .
O1B O 0.5604(8) 0.2490(17) 0.6757(16) 0.027(3) Uani 0.5 1 d D . P B 2
H1B H 0.5492 0.2452 0.6315 0.033 Uiso 0.5 1 d DR . P B 2
N1 N 0.46551(12) 0.1110(3) 0.6736(2) 0.0295(9) Uani 1 1 d . . . . .
O3B O 0.4819(9) 0.4568(14) 0.6898(14) 0.0507(17) Uani 0.25 1 d . U P C 2
N2 N 0.51270(12) 0.0999(2) 0.6814(2) 0.0282(9) Uani 1 1 d . . . . .
N6 N 0.61115(13) 0.4847(3) 0.7805(2) 0.0304(9) Uani 1 1 d . . . . .
N5 N 0.63430(13) 0.4129(2) 0.7831(2) 0.0291(9) Uani 1 1 d . . . . .
N4 N 0.57046(14) 0.4671(3) 0.6387(2) 0.0355(10) Uani 1 1 d . . . . .
N3 N 0.59924(13) 0.4024(3) 0.6422(2) 0.0317(9) Uani 1 1 d . . . . .
C1 C 0.44419(16) 0.0555(3) 0.6273(2) 0.0296(11) Uani 1 1 d . . . . .
C7 C 0.67704(15) 0.4217(3) 0.8233(2) 0.0303(11) Uani 1 1 d . . . . .
C34 C 0.71130(16) 0.3542(3) 0.8348(3) 0.0333(11) Uani 1 1 d . . . . .
C2 C 0.47851(16) 0.0083(3) 0.6050(3) 0.0300(11) Uani 1 1 d . . . . .
C10 C 0.39266(16) 0.0511(3) 0.6075(3) 0.0314(11) Uani 1 1 d . . . . .
C8 C 0.68024(16) 0.5015(3) 0.8473(3) 0.0368(12) Uani 1 1 d . . . . .
C18 C 0.65283(17) 0.0291(4) 0.6573(3) 0.0392(13) Uani 1 1 d . . . . .
H18 H 0.6784 0.0656 0.6592 0.047 Uiso 1 1 calc R . . . .
C3 C 0.52144(16) 0.0375(3) 0.6409(3) 0.0295(11) Uani 1 1 d . . . . .
C19 C 0.66079(18) -0.0532(4) 0.6653(3) 0.0432(14) Uani 1 1 d . . . . .
H19 H 0.6919 -0.0736 0.6729 0.052 Uiso 1 1 calc R . . . .
C17 C 0.60717(17) 0.0590(3) 0.6463(3) 0.0358(12) Uani 1 1 d . . . . .
H17 H 0.6018 0.1158 0.6401 0.043 Uiso 1 1 calc R . . . .
C11 C 0.37168(17) 0.0499(3) 0.5375(3) 0.0366(12) Uani 1 1 d . . . . .
H11 H 0.3905 0.0493 0.5019 0.044 Uiso 1 1 calc R . . . .
C16 C 0.56951(16) 0.0068(3) 0.6445(2) 0.0307(11) Uani 1 1 d . . . . .
C9 C 0.63837(16) 0.5402(3) 0.8194(3) 0.0341(12) Uani 1 1 d . . . . .
C12 C 0.32338(18) 0.0497(4) 0.5189(3) 0.0471(15) Uani 1 1 d . . . . .
H12 H 0.3091 0.0491 0.4706 0.057 Uiso 1 1 calc R . . . .
C39 C 0.71920(19) 0.3072(4) 0.7786(3) 0.0450(14) Uani 1 1 d . . . . .
H39 H 0.7026 0.3181 0.7325 0.054 Uiso 1 1 calc R . . . .
C5 C 0.61794(19) 0.4894(4) 0.5644(3) 0.0437(14) Uani 1 1 d . . . . .
C21 C 0.57849(17) -0.0760(3) 0.6522(3) 0.0394(12) Uani 1 1 d . . . . .
H21 H 0.5532 -0.1130 0.6506 0.047 Uiso 1 1 calc R . . . .
C37 C 0.7758(2) 0.2278(4) 0.8563(4) 0.0618(19) Uani 1 1 d . . . . .
H37 H 0.7979 0.1845 0.8635 0.074 Uiso 1 1 calc R . . . .
C14 C 0.31687(18) 0.0493(4) 0.6402(3) 0.0546(17) Uani 1 1 d . . . . .
H14 H 0.2979 0.0491 0.6756 0.066 Uiso 1 1 calc R . . . .
C4 C 0.62878(18) 0.4151(4) 0.5968(3) 0.0425(14) Uani 1 1 d D . . . .
C13 C 0.29612(18) 0.0503(5) 0.5703(3) 0.0564(18) Uani 1 1 d . . . . .
H13 H 0.2630 0.0513 0.5576 0.068 Uiso 1 1 calc R . . . .
C35 C 0.73622(17) 0.3361(4) 0.9019(3) 0.0433(14) Uani 1 1 d . . . . .
H35 H 0.7309 0.3673 0.9412 0.052 Uiso 1 1 calc R . . . .
C6 C 0.58085(19) 0.5208(3) 0.5908(3) 0.0383(12) Uani 1 1 d D . . . .
C40 C 0.62311(18) 0.6249(3) 0.8242(3) 0.0412(13) Uani 1 1 d . . . . .
C47 C 0.6126(2) 0.2553(4) 0.8697(3) 0.0582(18) Uani 1 1 d . . . . .
H47A H 0.6435 0.2298 0.8798 0.087 Uiso 1 1 calc GR . . . .
H47B H 0.5912 0.2264 0.8952 0.087 Uiso 1 1 calc GR . . . .
H47C H 0.6150 0.3124 0.8846 0.087 Uiso 1 1 calc GR . . . .
C43 C 0.5915(3) 0.7842(4) 0.8311(5) 0.078(2) Uani 1 1 d . . . . .
H43 H 0.5815 0.8391 0.8331 0.093 Uiso 1 1 calc R . . . .
C22A C 0.6696(2) 0.3620(5) 0.5939(3) 0.0354(17) Uani 0.75 1 d D . P D 1
C36 C 0.7682(2) 0.2741(4) 0.9116(4) 0.0563(17) Uani 1 1 d . . . . .
H36 H 0.7851 0.2633 0.9574 0.068 Uiso 1 1 calc R . . . .
C15 C 0.36513(17) 0.0487(4) 0.6594(3) 0.0422(13) Uani 1 1 d . . . . .
H15 H 0.3793 0.0467 0.7076 0.051 Uiso 1 1 calc R . . . .
C38 C 0.7514(2) 0.2441(4) 0.7896(4) 0.0626(18) Uani 1 1 d . . . . .
H38 H 0.7567 0.2118 0.7509 0.075 Uiso 1 1 calc R . . . .
C20 C 0.62393(19) -0.1055(4) 0.6624(3) 0.0467(14) Uani 1 1 d . . . . .
H20 H 0.6294 -0.1625 0.6673 0.056 Uiso 1 1 calc R . . . .
C44 C 0.5779(3) 0.7391(5) 0.7705(5) 0.079(2) Uani 1 1 d . . . . .
H44 H 0.5572 0.7619 0.7317 0.095 Uiso 1 1 calc R . . . .
C27A C 0.6620(3) 0.2792(4) 0.5867(4) 0.0386(16) Uani 0.75 1 d . . P D 1
H27A H 0.6315 0.2573 0.5836 0.046 Uiso 0.75 1 calc R . P D 1
C26A C 0.6993(3) 0.2298(6) 0.5840(5) 0.060(2) Uani 0.75 1 d . . P D 1
H26A H 0.6940 0.1729 0.5788 0.072 Uiso 0.75 1 calc R . P D 1
C41 C 0.6350(2) 0.6709(4) 0.8854(4) 0.0598(18) Uani 1 1 d . . . . .
H41 H 0.6540 0.6474 0.9255 0.072 Uiso 1 1 calc R . . . .
C23A C 0.7141(3) 0.3944(6) 0.5973(5) 0.052(2) Uani 0.75 1 d . . P D 1
H23A H 0.7190 0.4515 0.6017 0.062 Uiso 0.75 1 calc R . P D 1
C25A C 0.7448(3) 0.2590(6) 0.5887(6) 0.074(3) Uani 0.75 1 d . . P D 1
H25A H 0.7704 0.2231 0.5882 0.089 Uiso 0.75 1 calc R . P D 1
C42 C 0.6197(3) 0.7500(5) 0.8885(5) 0.074(2) Uani 1 1 d . . . . .
H42 H 0.6286 0.7809 0.9303 0.089 Uiso 1 1 calc R . . . .
C45 C 0.5946(3) 0.6601(4) 0.7664(4) 0.0588(17) Uani 1 1 d . . . . .
H45 H 0.5865 0.6301 0.7239 0.071 Uiso 1 1 calc R . . . .
C24A C 0.7511(3) 0.3423(6) 0.5942(5) 0.066(3) Uani 0.75 1 d . . P D 1
H24A H 0.7815 0.3642 0.5958 0.080 Uiso 0.75 1 calc R . P D 1
C48B C 0.4625(7) 0.4251(14) 0.6254(11) 0.039(5) Uani 0.25 1 d . U P C 2
H48A H 0.4772 0.4500 0.5887 0.058 Uiso 0.25 1 calc GR . P C 2
H48B H 0.4289 0.4365 0.6159 0.058 Uiso 0.25 1 calc GR . P C 2
H48C H 0.4676 0.3661 0.6257 0.058 Uiso 0.25 1 calc GR . P C 2
O3A O 0.4818(2) 0.4952(4) 0.6921(4) 0.0507(17) Uani 0.75 1 d D . P C 1
H3A H 0.4683 0.5039 0.6493 0.061 Uiso 0.75 1 d DR . P C 1
C46A C 0.5327(4) 0.2493(7) 0.6082(6) 0.052(3) Uani 0.5 1 d . U P B 1
H46A H 0.5029 0.2654 0.6213 0.078 Uiso 0.5 1 calc GR . P B 1
H46B H 0.5288 0.1972 0.5829 0.078 Uiso 0.5 1 calc GR . P B 1
H46C H 0.5427 0.2910 0.5777 0.078 Uiso 0.5 1 calc GR . P B 1
O1A O 0.5680(8) 0.2405(17) 0.6716(16) 0.027(3) Uani 0.5 1 d . U P B 1
C28A C 0.5490(3) 0.5929(4) 0.5710(4) 0.0424(19) Uani 0.75 1 d D . P E 1
C33A C 0.5004(3) 0.5849(6) 0.5580(5) 0.061(2) Uani 0.75 1 d . . P E 1
H33A H 0.4870 0.5332 0.5640 0.073 Uiso 0.75 1 calc R . P E 1
C29A C 0.5682(3) 0.6680(5) 0.5620(5) 0.060(2) Uani 0.75 1 d . . P E 1
H29A H 0.6013 0.6736 0.5689 0.073 Uiso 0.75 1 calc R . P E 1
C30A C 0.5397(4) 0.7369(8) 0.5426(7) 0.088(3) Uani 0.75 1 d . U P E 1
H30A H 0.5527 0.7893 0.5382 0.106 Uiso 0.75 1 calc R . P E 1
C32A C 0.4715(5) 0.6502(8) 0.5367(7) 0.092(3) Uani 0.75 1 d . U P E 1
H32A H 0.4384 0.6443 0.5267 0.111 Uiso 0.75 1 calc R . P E 1
C31A C 0.4926(6) 0.7242(12) 0.5307(10) 0.143(6) Uani 0.75 1 d . U P E 1
H31A H 0.4730 0.7699 0.5173 0.172 Uiso 0.75 1 calc R . P E 1
C28B C 0.5719(6) 0.6055(8) 0.5763(11) 0.0424(19) Uani 0.25 1 d D . P E 2
C33B C 0.5280(6) 0.6320(12) 0.5856(11) 0.061(2) Uani 0.25 1 d G . P E 2
H33B H 0.5067 0.5948 0.6006 0.073 Uiso 0.25 1 calc R . P E 2
C32B C 0.5152(7) 0.7130(13) 0.5730(15) 0.092(3) Uani 0.25 1 d G . P E 2
H32B H 0.4852 0.7311 0.5793 0.111 Uiso 0.25 1 calc R . P E 2
C31B C 0.5464(9) 0.7674(9) 0.5511(16) 0.143(6) Uani 0.25 1 d G . P E 2
H31B H 0.5377 0.8227 0.5425 0.172 Uiso 0.25 1 calc R . P E 2
C30B C 0.5903(8) 0.7408(9) 0.5418(13) 0.088(3) Uani 0.25 1 d G . P E 2
H30B H 0.6116 0.7780 0.5268 0.106 Uiso 0.25 1 calc R . P E 2
C29B C 0.6031(5) 0.6599(10) 0.5544(11) 0.060(2) Uani 0.25 1 d G . P E 2
H29B H 0.6331 0.6417 0.5481 0.073 Uiso 0.25 1 calc R . P E 2
C22B C 0.6514(5) 0.3288(7) 0.5757(8) 0.0354(17) Uani 0.25 1 d D . P D 2
C27B C 0.6292(4) 0.2554(8) 0.5556(8) 0.0386(16) Uani 0.25 1 d G . P D 2
H27B H 0.5962 0.2510 0.5517 0.046 Uiso 0.25 1 calc R . P D 2
C26B C 0.6552(6) 0.1884(7) 0.5410(9) 0.060(2) Uani 0.25 1 d G . P D 2
H26B H 0.6400 0.1383 0.5272 0.072 Uiso 0.25 1 calc R . P D 2
C25B C 0.7034(5) 0.1949(9) 0.5467(11) 0.074(3) Uani 0.25 1 d G . P D 2
H25B H 0.7212 0.1491 0.5367 0.089 Uiso 0.25 1 calc R . P D 2
C24B C 0.7256(4) 0.2683(11) 0.5669(12) 0.066(3) Uani 0.25 1 d G . P D 2
H24B H 0.7586 0.2727 0.5707 0.080 Uiso 0.25 1 calc R . P D 2
C23B C 0.6996(5) 0.3352(9) 0.5814(10) 0.052(2) Uani 0.25 1 d G . P D 2
H23B H 0.7148 0.3854 0.5952 0.062 Uiso 0.25 1 calc R . P D 2
Cl2B Cl 0.6441(4) 0.4982(6) 0.4850(5) 0.062(2) Uani 0.25 1 d . . P A 2

loop_
_atom_site_aniso_label
_atom_site_aniso_U_11
_atom_site_aniso_U_22
_atom_site_aniso_U_33
_atom_site_aniso_U_23
_atom_site_aniso_U_13
_atom_site_aniso_U_12
Cu1 0.0218(3) 0.0324(3) 0.0278(3) 0.0010(2) 0.0073(2) -0.0053(2)
Cu2 0.0184(3) 0.0316(3) 0.0290(3) -0.0005(2) 0.0017(2) -0.0029(2)
Cu3 0.0162(3) 0.0479(4) 0.0395(3) 0.0005(3) 0.0082(2) -0.0003(3)
Cl3 0.0180(6) 0.0603(10) 0.0894(11) -0.0254(9) 0.0010(7) -0.0111(6)
Cl1 0.0310(6) 0.0445(8) 0.0574(8) -0.0224(7) 0.0053(6) -0.0036(6)
Cl2A 0.0749(17) 0.0548(18) 0.0646(19) 0.0243(15) 0.0476(15) 0.0134(17)
O2 0.0288(17) 0.038(2) 0.0230(16) 0.0064(14) -0.0007(13) -0.0149(15)
O1B 0.028(5) 0.030(4) 0.023(3) -0.002(3) 0.002(4) 0.003(4)
N1 0.0165(18) 0.035(2) 0.036(2) -0.0045(18) 0.0017(16) 0.0018(17)
O3B 0.0241(19) 0.082(4) 0.047(2) 0.020(4) 0.0089(17) -0.001(3)
N2 0.0140(18) 0.031(2) 0.040(2) -0.0080(18) 0.0041(16) -0.0004(16)
N6 0.0184(19) 0.034(2) 0.040(2) -0.0016(19) 0.0084(17) -0.0037(18)
N5 0.0185(19) 0.035(2) 0.035(2) -0.0009(18) 0.0068(16) -0.0042(17)
N4 0.025(2) 0.046(3) 0.037(2) 0.002(2) 0.0083(18) 0.0028(19)
N3 0.022(2) 0.040(3) 0.035(2) 0.0046(19) 0.0117(17) -0.0013(19)
C1 0.020(2) 0.033(3) 0.035(3) -0.003(2) 0.0043(19) -0.002(2)
C7 0.016(2) 0.041(3) 0.035(3) -0.003(2) 0.0078(19) -0.007(2)
C34 0.018(2) 0.042(3) 0.041(3) 0.002(2) 0.009(2) -0.006(2)
C2 0.020(2) 0.033(3) 0.036(3) -0.006(2) 0.0033(19) -0.002(2)
C10 0.019(2) 0.036(3) 0.038(3) -0.001(2) 0.002(2) 0.001(2)
C8 0.014(2) 0.048(3) 0.048(3) -0.009(3) 0.006(2) -0.011(2)
C18 0.022(2) 0.055(4) 0.042(3) -0.004(3) 0.012(2) -0.004(2)
C3 0.022(2) 0.031(3) 0.036(3) -0.003(2) 0.0070(19) -0.001(2)
C19 0.025(3) 0.062(4) 0.044(3) 0.003(3) 0.011(2) 0.008(3)
C17 0.027(3) 0.041(3) 0.040(3) -0.005(2) 0.010(2) -0.001(2)
C11 0.022(2) 0.048(3) 0.039(3) -0.003(2) 0.004(2) 0.001(2)
C16 0.022(2) 0.039(3) 0.032(2) -0.004(2) 0.0065(19) 0.003(2)
C9 0.019(2) 0.039(3) 0.047(3) -0.007(2) 0.012(2) -0.008(2)
C12 0.025(3) 0.079(4) 0.035(3) -0.002(3) -0.002(2) 0.002(3)
C39 0.036(3) 0.054(4) 0.044(3) -0.001(3) 0.004(2) 0.006(3)
C5 0.038(3) 0.060(4) 0.035(3) 0.014(3) 0.011(2) -0.008(3)
C21 0.025(3) 0.040(3) 0.054(3) 0.000(3) 0.011(2) 0.002(2)
C37 0.035(3) 0.059(4) 0.092(5) 0.024(4) 0.010(3) 0.017(3)
C14 0.023(3) 0.099(5) 0.043(3) 0.005(3) 0.009(2) -0.005(3)
C4 0.031(3) 0.062(4) 0.037(3) 0.015(3) 0.016(2) 0.010(3)
C13 0.019(3) 0.098(5) 0.050(3) 0.008(3) 0.002(2) -0.001(3)
C35 0.023(3) 0.065(4) 0.041(3) 0.005(3) 0.002(2) -0.008(3)
C6 0.045(3) 0.035(3) 0.036(3) -0.001(2) 0.008(2) -0.004(2)
C40 0.026(3) 0.038(3) 0.063(4) -0.006(3) 0.018(3) -0.003(2)
C47 0.065(4) 0.066(4) 0.042(3) -0.005(3) 0.004(3) -0.038(4)
C43 0.099(6) 0.037(4) 0.108(6) -0.012(4) 0.051(5) 0.006(4)
C22A 0.023(4) 0.055(5) 0.031(4) 0.010(3) 0.013(3) 0.001(3)
C36 0.029(3) 0.067(5) 0.069(4) 0.026(4) 0.000(3) -0.003(3)
C15 0.025(3) 0.067(4) 0.034(3) 0.002(3) 0.005(2) -0.002(3)
C38 0.050(4) 0.067(5) 0.071(4) -0.003(4) 0.012(3) 0.020(3)
C20 0.035(3) 0.039(3) 0.067(4) 0.009(3) 0.012(3) 0.011(3)
C44 0.099(6) 0.054(5) 0.094(6) 0.014(4) 0.043(5) 0.017(4)
C27A 0.042(4) 0.038(4) 0.041(4) 0.006(3) 0.023(3) 0.004(3)
C26A 0.071(6) 0.046(5) 0.074(6) 0.013(4) 0.044(5) 0.023(4)
C41 0.039(3) 0.052(4) 0.089(5) -0.024(4) 0.013(3) -0.009(3)
C23A 0.032(4) 0.056(5) 0.072(5) 0.014(4) 0.025(4) 0.000(4)
C25A 0.049(5) 0.071(7) 0.113(8) 0.034(6) 0.048(5) 0.038(5)
C42 0.060(4) 0.055(5) 0.108(6) -0.025(4) 0.018(4) -0.010(4)
C45 0.075(5) 0.041(4) 0.068(4) -0.001(3) 0.034(4) -0.001(3)
C24A 0.037(4) 0.068(6) 0.104(7) 0.020(5) 0.041(5) 0.013(4)
C48B 0.037(5) 0.041(5) 0.038(5) -0.003(2) 0.008(2) -0.001(2)
O3A 0.0241(19) 0.082(4) 0.047(2) 0.020(4) 0.0089(17) -0.001(3)
C46A 0.060(6) 0.046(6) 0.038(5) 0.012(5) -0.023(5) -0.014(5)
O1A 0.028(5) 0.030(4) 0.023(3) -0.002(3) 0.002(4) 0.003(4)
C28A 0.060(6) 0.030(4) 0.039(3) -0.004(3) 0.013(4) -0.008(4)
C33A 0.048(5) 0.060(6) 0.082(6) -0.003(5) 0.029(4) 0.020(4)
C29A 0.058(5) 0.041(4) 0.078(6) -0.012(4) 0.001(5) 0.000(4)
C30A 0.084(5) 0.073(5) 0.102(5) -0.008(4) -0.002(4) 0.012(4)
C32A 0.082(5) 0.086(5) 0.108(5) -0.007(4) 0.016(4) 0.009(4)
C31A 0.137(7) 0.126(7) 0.164(7) -0.008(5) 0.020(5) 0.006(5)
C28B 0.060(6) 0.030(4) 0.039(3) -0.004(3) 0.013(4) -0.008(4)
C33B 0.048(5) 0.060(6) 0.082(6) -0.003(5) 0.029(4) 0.020(4)
C32B 0.082(5) 0.086(5) 0.108(5) -0.007(4) 0.016(4) 0.009(4)
C31B 0.137(7) 0.126(7) 0.164(7) -0.008(5) 0.020(5) 0.006(5)
C30B 0.084(5) 0.073(5) 0.102(5) -0.008(4) -0.002(4) 0.012(4)
C29B 0.058(5) 0.041(4) 0.078(6) -0.012(4) 0.001(5) 0.000(4)
C22B 0.023(4) 0.055(5) 0.031(4) 0.010(3) 0.013(3) 0.001(3)
C27B 0.042(4) 0.038(4) 0.041(4) 0.006(3) 0.023(3) 0.004(3)
C26B 0.071(6) 0.046(5) 0.074(6) 0.013(4) 0.044(5) 0.023(4)
C25B 0.049(5) 0.071(7) 0.113(8) 0.034(6) 0.048(5) 0.038(5)
C24B 0.037(4) 0.068(6) 0.104(7) 0.020(5) 0.041(5) 0.013(4)
C23B 0.032(4) 0.056(5) 0.072(5) 0.014(4) 0.025(4) 0.000(4)
Cl2B 0.086(6) 0.063(6) 0.048(4) 0.011(4) 0.045(4) 0.001(6)

loop_
_atom_type_symbol
_atom_type_description
_atom_type_scat_dispersion_real
_atom_type_scat_dispersion_imag
_atom_type_scat_source
C C 0.0033 0.0016 'International Tables Vol C Tables 4.2.6.8 and 6.1.1.4'
H H 0.0000 0.0000 'International Tables Vol C Tables 4.2.6.8 and 6.1.1.4'
Cl Cl 0.1484 0.1585 'International Tables Vol C Tables 4.2.6.8 and 6.1.1.4'
Cu Cu 0.3201 1.2651 'International Tables Vol C Tables 4.2.6.8 and 6.1.1.4'
N N 0.0061 0.0033 'International Tables Vol C Tables 4.2.6.8 and 6.1.1.4'
O O 0.0106 0.0060 'International Tables Vol C Tables 4.2.6.8 and 6.1.1.4'

loop_
_geom_angle_atom_site_label_1
_geom_angle_atom_site_label_2
_geom_angle_atom_site_label_3
_geom_angle
_geom_angle_site_symmetry_1
_geom_angle_site_symmetry_3
O2 Cu1 Cu2 38.67(9) . .
O2 Cu1 N5 97.83(15) . .
O2 Cu1 N3 171.65(15) . .
O1B Cu1 Cu2 38.2(9) . .
O1B Cu1 O2 76.9(9) . .
O1B Cu1 N5 168.5(8) . .
O1B Cu1 N3 96.0(9) . .
N5 Cu1 Cu2 135.70(12) . .
N5 Cu1 N3 88.34(17) . .
N3 Cu1 Cu2 134.10(12) . .
O1A Cu1 Cu2 39.6(9) . .
O1A Cu1 O2 77.7(9) . .
O1A Cu1 N5 175.2(9) . .
O1A Cu1 N3 96.0(9) . .
O2 Cu2 Cu1 38.65(9) . .
O2 Cu2 N1 101.27(15) . 2_656
O2 Cu2 N2 169.52(15) . .
O2 Cu2 O1A 76.7(8) . .
O1B Cu2 Cu1 37.6(8) . .
O1B Cu2 O2 76.3(8) . .
O1B Cu2 N1 165.9(7) . 2_656
O1B Cu2 N2 93.5(8) . .
N1 Cu2 Cu1 138.33(12) 2_656 .
N2 Cu2 Cu1 131.04(12) . .
N2 Cu2 N1 89.20(16) . 2_656
O1A Cu2 Cu1 38.6(8) . .
O1A Cu2 N1 174.1(8) . 2_656
O1A Cu2 N2 92.8(8) . .
O3B Cu3 Cu3 41.0(8) . 2_656
O3B Cu3 Cu3 40.2(7) 2_656 2_656
O3B Cu3 O3B 74.0(12) . 2_656
O3B Cu3 N6 162.3(7) . .
O3B Cu3 N4 95.5(8) . .
N6 Cu3 Cu3 132.60(12) . 2_656
N6 Cu3 O3B 94.2(7) . 2_656
N6 Cu3 N4 90.28(16) . .
N4 Cu3 Cu3 136.14(12) . 2_656
N4 Cu3 O3B 155.8(7) . 2_656
O3A Cu3 Cu3 37.6(2) . 2_656
O3A Cu3 Cu3 37.8(2) 2_656 2_656
O3A Cu3 N6 95.1(2) 2_656 .
O3A Cu3 N6 169.5(3) . .
O3A Cu3 N4 100.1(3) . .
O3A Cu3 N4 172.5(2) 2_656 .
O3A Cu3 O3A 74.7(4) 2_656 .
Cu1 O2 Cu2 102.67(14) . .
C47 O2 Cu1 129.6(3) . .
C47 O2 Cu2 127.5(3) . .
Cu1 O1B Cu2 104.2(14) . .
Cu1 O1B H1B 129.1 . .
Cu2 O1B H1B 126.5 . .
N2 N1 Cu2 113.0(3) . 2_656
C1 N1 Cu2 134.0(3) . 2_656
C1 N1 N2 108.5(4) . .
Cu3 O3B Cu3 98.8(12) . 2_656
C48B O3B Cu3 131.0(18) . 2_656
C48B O3B Cu3 130.2(19) . .
N1 N2 Cu2 117.9(3) . .
C3 N2 Cu2 132.9(3) . .
C3 N2 N1 109.1(4) . .
N5 N6 Cu3 117.0(3) . .
C9 N6 Cu3 133.6(4) . .
C9 N6 N5 109.3(4) . .
N6 N5 Cu1 114.8(3) . .
C7 N5 Cu1 135.9(3) . .
C7 N5 N6 109.1(4) . .
N3 N4 Cu3 113.1(3) . .
N3 N4 C6 109.8(4) . .
C6 N4 Cu3 129.8(4) . .
N4 N3 Cu1 117.7(3) . .
C4 N3 Cu1 132.1(4) . .
C4 N3 N4 107.9(4) . .
N1 C1 C2 108.2(4) . .
N1 C1 C10 122.0(4) . .
C2 C1 C10 129.9(4) . .
N5 C7 C34 122.0(4) . .
N5 C7 C8 107.1(4) . .
C8 C7 C34 130.8(4) . .
C39 C34 C7 120.1(5) . .
C39 C34 C35 118.5(5) . .
C35 C34 C7 121.5(5) . .
C1 C2 Cl1 126.1(4) . .
C1 C2 C3 106.3(4) . .
C3 C2 Cl1 127.6(4) . .
C11 C10 C1 120.3(4) . .
C11 C10 C15 119.7(4) . .
C15 C10 C1 120.0(4) . .
C7 C8 Cl3 125.4(4) . .
C7 C8 C9 107.4(4) . .
C9 C8 Cl3 127.0(4) . .
C19 C18 H18 120.0 . .
C19 C18 C17 119.9(5) . .
C17 C18 H18 120.0 . .
N2 C3 C2 107.8(4) . .
N2 C3 C16 120.6(4) . .
C2 C3 C16 131.3(5) . .
C18 C19 H19 120.0 . .
C20 C19 C18 119.9(5) . .
C20 C19 H19 120.0 . .
C18 C17 H17 119.6 . .
C16 C17 C18 120.8(5) . .
C16 C17 H17 119.6 . .
C10 C11 H11 119.8 . .
C10 C11 C12 120.3(5) . .
C12 C11 H11 119.8 . .
C17 C16 C3 121.8(5) . .
C17 C16 C21 118.1(5) . .
C21 C16 C3 119.9(4) . .
N6 C9 C8 107.1(5) . .
N6 C9 C40 121.5(5) . .
C8 C9 C40 131.3(5) . .
C11 C12 H12 120.0 . .
C13 C12 C11 120.0(5) . .
C13 C12 H12 120.0 . .
C34 C39 H39 120.1 . .
C34 C39 C38 119.9(6) . .
C38 C39 H39 120.1 . .
C4 C5 Cl2A 129.2(5) . .
C4 C5 Cl2B 110.6(5) . .
C6 C5 Cl2A 123.6(5) . .
C6 C5 C4 107.2(5) . .
C6 C5 Cl2B 138.6(6) . .
C16 C21 H21 119.5 . .
C16 C21 C20 120.9(5) . .
C20 C21 H21 119.5 . .
C36 C37 H37 120.2 . .
C36 C37 C38 119.6(6) . .
C38 C37 H37 120.2 . .
C13 C14 H14 119.7 . .
C13 C14 C15 120.6(5) . .
C15 C14 H14 119.7 . .
N3 C4 C5 108.1(5) . .
N3 C4 C22A 122.8(5) . .
N3 C4 C22B 110.9(7) . .
C5 C4 C22A 128.5(5) . .
C5 C4 C22B 135.9(7) . .
C12 C13 C14 119.9(5) . .
C12 C13 H13 120.0 . .
C14 C13 H13 120.0 . .
C34 C35 H35 119.6 . .
C36 C35 C34 120.8(6) . .
C36 C35 H35 119.6 . .
N4 C6 C5 107.1(5) . .
N4 C6 C28A 118.9(5) . .
N4 C6 C28B 135.4(9) . .
C5 C6 C28A 133.5(5) . .
C5 C6 C28B 114.9(9) . .
C41 C40 C9 122.3(6) . .
C41 C40 C45 118.5(6) . .
C45 C40 C9 119.1(5) . .
O2 C47 H47A 109.5 . .
O2 C47 H47B 109.5 . .
O2 C47 H47C 109.5 . .
H47A C47 H47B 109.5 . .
H47A C47 H47C 109.5 . .
H47B C47 H47C 109.5 . .
C44 C43 H43 119.9 . .
C42 C43 H43 119.9 . .
C42 C43 C44 120.2(7) . .
C27A C22A C4 117.9(6) . .
C27A C22A C23A 120.9(7) . .
C23A C22A C4 121.2(7) . .
C37 C36 C35 120.7(6) . .
C37 C36 H36 119.7 . .
C35 C36 H36 119.7 . .
C10 C15 H15 120.3 . .
C14 C15 C10 119.5(5) . .
C14 C15 H15 120.3 . .
C39 C38 H38 119.7 . .
C37 C38 C39 120.6(6) . .
C37 C38 H38 119.7 . .
C19 C20 C21 120.3(5) . .
C19 C20 H20 119.8 . .
C21 C20 H20 119.8 . .
C43 C44 H44 120.1 . .
C43 C44 C45 119.8(8) . .
C45 C44 H44 120.1 . .
C22A C27A H27A 120.7 . .
C26A C27A C22A 118.5(7) . .
C26A C27A H27A 120.7 . .
C27A C26A H26A 118.5 . .
C27A C26A C25A 122.9(9) . .
C25A C26A H26A 118.5 . .
C40 C41 H41 119.5 . .
C42 C41 C40 120.9(7) . .
C42 C41 H41 119.5 . .
C22A C23A H23A 120.5 . .
C24A C23A C22A 119.0(8) . .
C24A C23A H23A 120.5 . .
C26A C25A H25A 121.4 . .
C24A C25A C26A 117.2(8) . .
C24A C25A H25A 121.4 . .
C43 C42 C41 120.1(7) . .
C43 C42 H42 120.0 . .
C41 C42 H42 120.0 . .
C40 C45 H45 119.8 . .
C44 C45 C40 120.4(7) . .
C44 C45 H45 119.8 . .
C23A C24A H24A 119.3 . .
C25A C24A C23A 121.5(8) . .
C25A C24A H24A 119.3 . .
O3B C48B H48A 109.5 . .
O3B C48B H48B 109.5 . .
O3B C48B H48C 109.5 . .
H48A C48B H48B 109.5 . .
H48A C48B H48C 109.5 . .
H48B C48B H48C 109.5 . .
Cu3 O3A Cu3 104.7(4) 2_656 .
Cu3 O3A H3A 127.8 . .
Cu3 O3A H3A 127.5 2_656 .
H46A C46A H46B 109.5 . .
H46A C46A H46C 109.5 . .
H46B C46A H46C 109.5 . .
O1A C46A H46A 109.5 . .
O1A C46A H46B 109.5 . .
O1A C46A H46C 109.5 . .
Cu1 O1A Cu2 101.8(13) . .
C46A O1A Cu1 125.7(18) . .
C46A O1A Cu2 117.9(15) . .
C33A C28A C6 121.8(7) . .
C29A C28A C6 119.2(7) . .
C29A C28A C33A 118.9(8) . .
C28A C33A H33A 119.2 . .
C32A C33A C28A 121.6(10) . .
C32A C33A H33A 119.2 . .
C28A C29A H29A 119.4 . .
C28A C29A C30A 121.1(9) . .
C30A C29A H29A 119.4 . .
C29A C30A H30A 121.7 . .
C31A C30A C29A 116.6(13) . .
C31A C30A H30A 121.7 . .
C33A C32A H32A 121.5 . .
C31A C32A C33A 117.0(13) . .
C31A C32A H32A 121.5 . .
C30A C31A C32A 124.8(17) . .
C30A C31A H31A 117.6 . .
C32A C31A H31A 117.6 . .
C33B C28B C6 114.7(12) . .
C33B C28B C29B 120.0 . .
C29B C28B C6 125.3(12) . .
C28B C33B H33B 120.0 . .
C28B C33B C32B 120.0 . .
C32B C33B H33B 120.0 . .
C33B C32B H32B 120.0 . .
C31B C32B C33B 120.0 . .
C31B C32B H32B 120.0 . .
C32B C31B H31B 120.0 . .
C30B C31B C32B 120.0 . .
C30B C31B H31B 120.0 . .
C31B C30B H30B 120.0 . .
C31B C30B C29B 120.0 . .
C29B C30B H30B 120.0 . .
C28B C29B H29B 120.0 . .
C30B C29B C28B 120.0 . .
C30B C29B H29B 120.0 . .
C27B C22B C4 129.1(9) . .
C27B C22B C23B 120.0 . .
C23B C22B C4 110.9(9) . .
C22B C27B H27B 120.0 . .
C26B C27B C22B 120.0 . .
C26B C27B H27B 120.0 . .
C27B C26B H26B 120.0 . .
C27B C26B C25B 120.0 . .
C25B C26B H26B 120.0 . .
C26B C25B H25B 120.0 . .
C26B C25B C24B 120.0 . .
C24B C25B H25B 120.0 . .
C25B C24B H24B 120.0 . .
C23B C24B C25B 120.0 . .
C23B C24B H24B 120.0 . .
C22B C23B H23B 120.0 . .
C24B C23B C22B 120.0 . .
C24B C23B H23B 120.0 . .

loop_
_geom_bond_atom_site_label_1
_geom_bond_atom_site_label_2
_geom_bond_distance
_geom_bond_site_symmetry_2
Cu1 Cu2 3.0064(8) .
Cu1 O2 1.925(3) .
Cu1 O1B 1.89(3) .
Cu1 N5 1.944(4) .
Cu1 N3 1.981(4) .
Cu1 O1A 1.92(3) .
Cu2 O2 1.926(3) .
Cu2 O1B 1.92(3) .
Cu2 N1 1.976(4) 2_656
Cu2 N2 1.960(4) .
Cu2 O1A 1.96(3) .
Cu3 Cu3 2.9985(11) 2_656
Cu3 O3B 1.96(2) .
Cu3 O3B 1.99(3) 2_656
Cu3 N6 1.965(4) .
Cu3 N4 1.982(4) .
Cu3 O3A 1.898(7) .
Cu3 O3A 1.891(7) 2_656
Cl3 C8 1.734(5) .
Cl1 C2 1.711(5) .
Cl2A C5 1.721(6) .
O2 C47 1.413(6) .
O1B H1B 0.8598 .
N1 Cu2 1.976(4) 2_656
N1 N2 1.364(5) .
N1 C1 1.349(6) .
O3B Cu3 1.99(3) 2_656
O3B C48B 1.37(3) .
N2 C3 1.342(6) .
N6 N5 1.354(6) .
N6 C9 1.345(6) .
N5 C7 1.351(6) .
N4 N3 1.347(6) .
N4 C6 1.350(7) .
N3 C4 1.346(6) .
C1 C2 1.389(7) .
C1 C10 1.480(6) .
C7 C34 1.480(7) .
C7 C8 1.387(7) .
C34 C39 1.383(7) .
C34 C35 1.399(7) .
C2 C3 1.400(6) .
C10 C11 1.380(7) .
C10 C15 1.389(7) .
C8 C9 1.393(7) .
C18 H18 0.9500 .
C18 C19 1.376(8) .
C18 C17 1.394(7) .
C3 C16 1.474(6) .
C19 H19 0.9500 .
C19 C20 1.366(8) .
C17 H17 0.9500 .
C17 C16 1.386(7) .
C11 H11 0.9500 .
C11 C12 1.385(7) .
C16 C21 1.387(7) .
C9 C40 1.467(7) .
C12 H12 0.9500 .
C12 C13 1.374(8) .
C39 H39 0.9500 .
C39 C38 1.388(8) .
C5 C4 1.382(8) .
C5 C6 1.371(8) .
C5 Cl2B 1.834(10) .
C21 H21 0.9500 .
C21 C20 1.387(7) .
C37 H37 0.9500 .
C37 C36 1.361(10) .
C37 C38 1.381(9) .
C14 H14 0.9500 .
C14 C13 1.378(8) .
C14 C15 1.385(7) .
C4 C22A 1.481(8) .
C4 C22B 1.643(11) .
C13 H13 0.9500 .
C35 H35 0.9500 .
C35 C36 1.368(9) .
C6 C28A 1.510(9) .
C6 C28B 1.432(13) .
C40 C41 1.392(8) .
C40 C45 1.393(9) .
C47 H47A 0.9800 .
C47 H47B 0.9800 .
C47 H47C 0.9800 .
C43 H43 0.9500 .
C43 C44 1.383(11) .
C43 C42 1.375(11) .
C22A C27A 1.380(10) .
C22A C23A 1.387(10) .
C36 H36 0.9500 .
C15 H15 0.9500 .
C38 H38 0.9500 .
C20 H20 0.9500 .
C44 H44 0.9500 .
C44 C45 1.392(9) .
C27A H27A 0.9500 .
C27A C26A 1.361(10) .
C26A H26A 0.9500 .
C26A C25A 1.394(13) .
C41 H41 0.9500 .
C41 C42 1.378(10) .
C23A H23A 0.9500 .
C23A C24A 1.384(11) .
C25A H25A 0.9500 .
C25A C24A 1.381(14) .
C42 H42 0.9500 .
C45 H45 0.9500 .
C24A H24A 0.9500 .
C48B H48A 0.9800 .
C48B H48B 0.9800 .
C48B H48C 0.9800 .
O3A Cu3 1.891(7) 2_656
O3A H3A 0.8602 .
C46A H46A 0.9800 .
C46A H46B 0.9800 .
C46A H46C 0.9800 .
C46A O1A 1.46(3) .
C28A C33A 1.394(12) .
C28A C29A 1.378(11) .
C33A H33A 0.9500 .
C33A C32A 1.380(14) .
C29A H29A 0.9500 .
C29A C30A 1.413(14) .
C30A H30A 0.9500 .
C30A C31A 1.361(19) .
C32A H32A 0.9500 .
C32A C31A 1.38(2) .
C31A H31A 0.9500 .
C28B C33B 1.3900 .
C28B C29B 1.3900 .
C33B H33B 0.9500 .
C33B C32B 1.3900 .
C32B H32B 0.9500 .
C32B C31B 1.3900 .
C31B H31B 0.9500 .
C31B C30B 1.3900 .
C30B H30B 0.9500 .
C30B C29B 1.3900 .
C29B H29B 0.9500 .
C22B C27B 1.3900 .
C22B C23B 1.3900 .
C27B H27B 0.9500 .
C27B C26B 1.3900 .
C26B H26B 0.9500 .
C26B C25B 1.3900 .
C25B H25B 0.9500 .
C25B C24B 1.3900 .
C24B H24B 0.9500 .
C24B C23B 1.3900 .
C23B H23B 0.9500 .

loop_
_geom_torsion_atom_site_label_1
_geom_torsion_atom_site_label_2
_geom_torsion_atom_site_label_3
_geom_torsion_atom_site_label_4
_geom_torsion
_geom_torsion_site_symmetry_1
_geom_torsion_site_symmetry_4
Cu1 N5 C7 C34 -5.2(7) . .
Cu1 N5 C7 C8 174.0(4) . .
Cu1 N3 C4 C5 -161.8(4) . .
Cu1 N3 C4 C22A 9.4(9) . .
Cu1 N3 C4 C22B 39.2(9) . .
Cu2 N1 N2 Cu2 -19.5(4) 2_656 .
Cu2 N1 N2 C3 159.1(3) 2_656 .
Cu2 N1 C1 C2 -153.7(4) 2_656 .
Cu2 N1 C1 C10 26.3(7) 2_656 .
Cu2 N2 C3 C2 179.2(4) . .
Cu2 N2 C3 C16 4.4(7) . .
Cu3 N6 N5 Cu1 7.3(4) . .
Cu3 N6 N5 C7 -177.9(3) . .
Cu3 N6 C9 C8 176.9(4) . .
Cu3 N6 C9 C40 -5.6(7) . .
Cu3 N4 N3 Cu1 12.5(4) . .
Cu3 N4 N3 C4 -152.3(4) . .
Cu3 N4 C6 C5 146.0(4) . .
Cu3 N4 C6 C28A -40.8(7) . .
Cu3 N4 C6 C28B -13.8(14) . .
Cl3 C8 C9 N6 176.1(4) . .
Cl3 C8 C9 C40 -1.1(9) . .
Cl1 C2 C3 N2 179.4(4) . .
Cl1 C2 C3 C16 -6.5(8) . .
Cl2A C5 C4 N3 -179.2(5) . .
Cl2A C5 C4 C22A 10.2(10) . .
Cl2A C5 C6 N4 179.8(4) . .
Cl2A C5 C6 C28A 8.1(10) . .
O2 Cu1 O1B Cu2 -0.3(8) . .
N1 N2 C3 C2 1.0(5) . .
N1 N2 C3 C16 -173.8(4) . .
N1 C1 C2 Cl1 -179.7(4) . .
N1 C1 C2 C3 0.8(6) . .
N1 C1 C10 C11 129.1(5) . .
N1 C1 C10 C15 -50.4(7) . .
N2 N1 C1 C2 -0.2(5) . .
N2 N1 C1 C10 179.8(4) . .
N2 C3 C16 C17 -43.9(7) . .
N2 C3 C16 C21 130.4(5) . .
N6 Cu3 O3A Cu3 -22.9(14) . 2_656
N6 N5 C7 C34 -178.4(4) . .
N6 N5 C7 C8 0.8(5) . .
N6 C9 C40 C41 145.6(5) . .
N6 C9 C40 C45 -32.5(7) . .
N5 Cu1 O1B Cu2 -64(5) . .
N5 N6 C9 C8 0.0(5) . .
N5 N6 C9 C40 177.6(4) . .
N5 C7 C34 C39 45.5(7) . .
N5 C7 C34 C35 -134.3(5) . .
N5 C7 C8 Cl3 -176.5(4) . .
N5 C7 C8 C9 -0.8(6) . .
N4 Cu3 O3A Cu3 165.8(3) . 2_656
N4 N3 C4 C5 -0.1(6) . .
N4 N3 C4 C22A 171.1(6) . .
N4 N3 C4 C22B -159.1(7) . .
N4 C6 C28A C33A -43.9(10) . .
N4 C6 C28A C29A 139.3(7) . .
N4 C6 C28B C33B -37.9(18) . .
N4 C6 C28B C29B 142.3(11) . .
N3 Cu1 O1B Cu2 -175.8(8) . .
N3 N4 C6 C5 -1.2(6) . .
N3 N4 C6 C28A 171.9(5) . .
N3 N4 C6 C28B -161.0(12) . .
N3 C4 C22A C27A 52.8(9) . .
N3 C4 C22A C23A -128.1(7) . .
N3 C4 C22B C27B 46.9(13) . .
N3 C4 C22B C23B -132.0(8) . .
C1 N1 N2 Cu2 -179.0(3) . .
C1 N1 N2 C3 -0.5(5) . .
C1 C2 C3 N2 -1.1(6) . .
C1 C2 C3 C16 173.0(5) . .
C1 C10 C11 C12 -176.9(5) . .
C1 C10 C15 C14 176.3(6) . .
C7 C34 C39 C38 179.9(5) . .
C7 C34 C35 C36 -179.3(5) . .
C7 C8 C9 N6 0.4(6) . .
C7 C8 C9 C40 -176.7(5) . .
C34 C7 C8 Cl3 2.7(8) . .
C34 C7 C8 C9 178.4(5) . .
C34 C39 C38 C37 -0.2(10) . .
C34 C35 C36 C37 -1.1(9) . .
C2 C1 C10 C11 -50.9(8) . .
C2 C1 C10 C15 129.6(6) . .
C2 C3 C16 C17 142.7(6) . .
C2 C3 C16 C21 -43.0(8) . .
C10 C1 C2 Cl1 0.3(8) . .
C10 C1 C2 C3 -179.2(5) . .
C10 C11 C12 C13 -0.3(10) . .
C8 C7 C34 C39 -133.5(6) . .
C8 C7 C34 C35 46.7(8) . .
C8 C9 C40 C41 -37.6(9) . .
C8 C9 C40 C45 144.3(6) . .
C18 C19 C20 C21 -0.8(9) . .
C18 C17 C16 C3 173.1(5) . .
C18 C17 C16 C21 -1.4(7) . .
C3 C16 C21 C20 -173.9(5) . .
C19 C18 C17 C16 0.9(8) . .
C17 C18 C19 C20 0.2(8) . .
C17 C16 C21 C20 0.7(8) . .
C11 C10 C15 C14 -3.2(9) . .
C11 C12 C13 C14 -1.4(11) . .
C16 C21 C20 C19 0.4(9) . .
C9 N6 N5 Cu1 -175.3(3) . .
C9 N6 N5 C7 -0.5(5) . .
C9 C40 C41 C42 -179.2(6) . .
C9 C40 C45 C44 177.1(6) . .
C39 C34 C35 C36 0.9(8) . .
C5 C4 C22A C27A -137.9(7) . .
C5 C4 C22A C23A 41.2(10) . .
C5 C4 C22B C27B -103.8(12) . .
C5 C4 C22B C23B 77.3(12) . .
C5 C6 C28A C33A 127.1(9) . .
C5 C6 C28A C29A -49.7(11) . .
C5 C6 C28B C33B 163.4(10) . .
C5 C6 C28B C29B -16.4(17) . .
C4 C5 C6 N4 1.1(6) . .
C4 C5 C6 C28A -170.6(6) . .
C4 C5 C6 C28B 165.6(10) . .
C4 C22A C27A C26A -179.8(6) . .
C4 C22A C23A C24A -179.9(7) . .
C4 C22B C27B C26B -178.8(15) . .
C4 C22B C23B C24B 179.0(12) . .
C13 C14 C15 C10 1.6(10) . .
C35 C34 C39 C38 -0.3(8) . .
C6 N4 N3 Cu1 165.6(3) . .
C6 N4 N3 C4 0.8(6) . .
C6 C5 C4 N3 -0.6(7) . .
C6 C5 C4 C22A -171.2(6) . .
C6 C5 C4 C22B 150.6(9) . .
C6 C28A C33A C32A -176.9(9) . .
C6 C28A C29A C30A 179.3(9) . .
C6 C28B C33B C32B -179.8(18) . .
C6 C28B C29B C30B 180(2) . .
C40 C41 C42 C43 1.1(11) . .
C43 C44 C45 C40 3.2(11) . .
C22A C27A C26A C25A 0.3(13) . .
C22A C23A C24A C25A -0.9(15) . .
C36 C37 C38 C39 0.0(11) . .
C15 C10 C11 C12 2.6(9) . .
C15 C14 C13 C12 0.7(11) . .
C38 C37 C36 C35 0.6(10) . .
C44 C43 C42 C41 1.1(12) . .
C27A C22A C23A C24A -0.8(12) . .
C27A C26A C25A C24A -1.9(15) . .
C26A C25A C24A C23A 2.1(16) . .
C41 C40 C45 C44 -1.1(9) . .
C23A C22A C27A C26A 1.0(11) . .
C42 C43 C44 C45 -3.2(12) . .
C45 C40 C41 C42 -1.1(9) . .
O3A Cu3 O3A Cu3 -8.7(4) 2_656 2_656
C28A C33A C32A C31A -1.8(18) . .
C28A C29A C30A C31A -2.6(18) . .
C33A C28A C29A C30A 2.4(14) . .
C33A C32A C31A C30A 2(2) . .
C29A C28A C33A C32A -0.2(14) . .
C29A C30A C31A C32A 1(2) . .
C28B C33B C32B C31B 0.0 . .
C33B C28B C29B C30B 0.0 . .
C33B C32B C31B C30B 0.0 . .
C32B C31B C30B C29B 0.0 . .
C31B C30B C29B C28B 0.0 . .
C29B C28B C33B C32B 0.0 . .
C22B C27B C26B C25B 0.0 . .
C27B C22B C23B C24B 0.0 . .
C27B C26B C25B C24B 0.0 . .
C26B C25B C24B C23B 0.0 . .
C25B C24B C23B C22B 0.0 . .
C23B C22B C27B C26B 0.0 . .
Cl2B C5 C4 N3 -163.5(5) . .
Cl2B C5 C4 C22B -12.2(12) . .
Cl2B C5 C6 N4 156.5(7) . .
Cl2B C5 C6 C28B -39.0(13) . .
